data_4084919
loop_
_publ_author_name
'Hlina, Johann'
'Arp, Henning'
'Walewska, Ma\/lgorzata'
'Fl\"orke, Ulrich'
'Zangger, Klaus'
'Marschner, Christoph'
'Baumgartner, Judith'

_publ_section_title
;
 Coordination Chemistry of Cyclic Disilylated Germylenes and Stannylenes
 with Group 11 Metals.
;
_journal_issue 24
_journal_name_full Organometallics
_journal_page_first 7069
_journal_page_last 7077
_journal_paper_doi 10.1021/om500668r
_journal_volume 33
_journal_year 2014
_chemical_formula_sum 'C46 H126 Au2 Ge6 N2 P2 Si12'
_chemical_formula_weight 1935.98
_chemical_name_systematic
; 
 ? 
;
_space_group_IT_number 14
_symmetry_cell_setting monoclinic
_symmetry_space_group_name_Hall '-P 2ybc'
_symmetry_space_group_name_H-M 'P 1 21/c 1'
_atom_sites_solution_hydrogens geom
_atom_sites_solution_primary direct
_atom_sites_solution_secondary difmap
_audit_creation_method SHELXL-97
_cell_angle_alpha 90.00
_cell_angle_beta 109.47(3)
_cell_angle_gamma 90.00
_cell_formula_units_Z 4
_cell_length_a 31.891(6)
_cell_length_b 11.972(2)
_cell_length_c 23.341(5)
_cell_measurement_reflns_used 15931
_cell_measurement_temperature 100(2)
_cell_measurement_theta_max 52.366
_cell_measurement_theta_min 4.342
_cell_volume 8402(3)
_computing_cell_refinement 'Bruker XSCANS'
_computing_data_collection 'Bruker XSCANS'
_computing_data_reduction 'Bruker SHELXTL'
_computing_molecular_graphics 'Bruker SHELXTL'
_computing_publication_material 'Bruker SHELXTL'
_computing_structure_refinement 'SHELXL-97 (Sheldrick, 1997)'
_computing_structure_solution 'SHELXS-97 (Sheldrick, 1990)'
_diffrn_ambient_temperature 100(2)
_diffrn_measured_fraction_theta_full 0.999
_diffrn_measured_fraction_theta_max 0.999
_diffrn_measurement_device_type 'SMART APEX'
_diffrn_measurement_method '\w scans'
_diffrn_radiation_monochromator graphite
_diffrn_radiation_source 'fine-focus sealed tube'
_diffrn_radiation_type MoK\a
_diffrn_radiation_wavelength 0.71073
_diffrn_reflns_av_R_equivalents 0.0635
_diffrn_reflns_av_sigmaI/netI 0.0591
_diffrn_reflns_limit_h_max 39
_diffrn_reflns_limit_h_min -39
_diffrn_reflns_limit_k_max 14
_diffrn_reflns_limit_k_min -14
_diffrn_reflns_limit_l_max 29
_diffrn_reflns_limit_l_min -29
_diffrn_reflns_number 65835
_diffrn_reflns_theta_full 26.37
_diffrn_reflns_theta_max 26.37
_diffrn_reflns_theta_min 1.75
_exptl_absorpt_coefficient_mu 5.830
_exptl_absorpt_correction_T_max 0.3603
_exptl_absorpt_correction_T_min 0.2280
_exptl_absorpt_correction_type multi-scan
_exptl_absorpt_process_details Sadabs
_exptl_crystal_colour colorless
_exptl_crystal_density_diffrn 1.530
_exptl_crystal_density_method 'not measured'
_exptl_crystal_description blocks
_exptl_crystal_F_000 3856
_exptl_crystal_size_max 0.36
_exptl_crystal_size_mid 0.26
_exptl_crystal_size_min 0.22
_platon_squeeze_details
;
;
_refine_diff_density_max 1.969
_refine_diff_density_min -1.793
_refine_diff_density_rms 0.147
_refine_ls_extinction_method none
_refine_ls_goodness_of_fit_ref 1.076
_refine_ls_hydrogen_treatment constr
_refine_ls_matrix_type full
_refine_ls_number_parameters 754
_refine_ls_number_reflns 17165
_refine_ls_number_restraints 30
_refine_ls_restrained_S_all 1.075
_refine_ls_R_factor_all 0.0655
_refine_ls_R_factor_gt 0.0497
_refine_ls_shift/su_max 0.006
_refine_ls_shift/su_mean 0.001
_refine_ls_structure_factor_coef Fsqd
_refine_ls_weighting_details 'calc w=1/[\s^2^(Fo^2^)+(0.0287P)^2^+36.9390P] where P=(Fo^2^+2Fc^2^)/3'
_refine_ls_weighting_scheme calc
_refine_ls_wR_factor_gt 0.1003
_refine_ls_wR_factor_ref 0.1056
_reflns_number_gt 13943
_reflns_number_total 17165
_reflns_threshold_expression >2sigma(I)
_cod_data_source_file om500668r_si_002.cif
_cod_data_source_block 4_879j
_cod_depositor_comments 'Adding full bibliography for 4084918--4084926.cif.'
_cod_original_sg_symbol_H-M P2(1)/c
_cod_database_code 4084919

loop_
_symmetry_equiv_pos_as_xyz
'x, y, z'
'-x, y+1/2, -z+1/2'
'-x, -y, -z'
'x, -y-1/2, z-1/2'

loop_
_atom_site_label
_atom_site_type_symbol
_atom_site_fract_x
_atom_site_fract_y
_atom_site_fract_z
_atom_site_U_iso_or_equiv
_atom_site_adp_type
_atom_site_occupancy
_atom_site_symmetry_multiplicity
_atom_site_calc_flag
_atom_site_refinement_flags
_atom_site_disorder_assembly
_atom_site_disorder_group
Au1 Au 0.082826(9) 0.07017(2) 0.506857(12) 0.03203(8) Uani 1 1 d . . .
C1 C 0.2345(2) 0.3795(7) 0.5115(3) 0.045(2) Uani 1 1 d . . .
H1A H 0.2639 0.3852 0.5071 0.067 Uiso 1 1 calc R . .
H1B H 0.2324 0.3093 0.5320 0.067 Uiso 1 1 calc R . .
H1C H 0.2301 0.4425 0.5358 0.067 Uiso 1 1 calc R . .
C2 C 0.1979(3) 0.5185(6) 0.3987(4) 0.047(2) Uani 1 1 d . . .
H2A H 0.1944 0.5807 0.4241 0.071 Uiso 1 1 calc R . .
H2B H 0.1755 0.5247 0.3582 0.071 Uiso 1 1 calc R . .
H2C H 0.2277 0.5211 0.3953 0.071 Uiso 1 1 calc R . .
C3 C 0.2629(2) 0.1906(6) 0.4120(3) 0.0339(16) Uani 1 1 d . . .
H3A H 0.2686 0.1233 0.3919 0.051 Uiso 1 1 calc R . .
H3B H 0.2701 0.1760 0.4556 0.051 Uiso 1 1 calc R . .
H3C H 0.2814 0.2520 0.4062 0.051 Uiso 1 1 calc R . .
C4 C 0.1913(3) 0.2744(6) 0.2972(3) 0.0403(18) Uani 1 1 d . . .
H4A H 0.2102 0.3383 0.2961 0.061 Uiso 1 1 calc R . .
H4B H 0.1600 0.2959 0.2791 0.061 Uiso 1 1 calc R . .
H4C H 0.1978 0.2123 0.2741 0.061 Uiso 1 1 calc R . .
C5 C 0.0675(3) 0.4342(6) 0.2894(3) 0.0399(18) Uani 1 1 d . . .
H5A H 0.0589 0.3560 0.2800 0.060 Uiso 1 1 calc R . .
H5B H 0.0979 0.4455 0.2894 0.060 Uiso 1 1 calc R . .
H5C H 0.0471 0.4826 0.2586 0.060 Uiso 1 1 calc R . .
C6 C 0.0764(3) 0.6221(6) 0.3794(4) 0.061(3) Uani 1 1 d . . .
H6A H 0.1074 0.6372 0.3832 0.091 Uiso 1 1 calc R . .
H6B H 0.0713 0.6438 0.4171 0.091 Uiso 1 1 calc R . .
H6C H 0.0566 0.6652 0.3454 0.091 Uiso 1 1 calc R . .
C7 C 0.0073(2) 0.4436(7) 0.3659(3) 0.047(2) Uani 1 1 d . . .
H7A H -0.0138 0.4882 0.3339 0.070 Uiso 1 1 calc R . .
H7B H 0.0054 0.4649 0.4055 0.070 Uiso 1 1 calc R . .
H7C H 0.0001 0.3642 0.3585 0.070 Uiso 1 1 calc R . .
C8 C 0.1434(3) 0.5523(7) 0.5628(4) 0.051(2) Uani 1 1 d . . .
H8A H 0.1447 0.5690 0.6045 0.077 Uiso 1 1 calc R . .
H8B H 0.1253 0.6091 0.5353 0.077 Uiso 1 1 calc R . .
H8C H 0.1735 0.5527 0.5606 0.077 Uiso 1 1 calc R . .
C9 C 0.0593(2) 0.4157(6) 0.5398(3) 0.0371(17) Uani 1 1 d . . .
H9A H 0.0437 0.3480 0.5202 0.056 Uiso 1 1 calc R . .
H9B H 0.0442 0.4815 0.5173 0.056 Uiso 1 1 calc R . .
H9C H 0.0591 0.4195 0.5817 0.056 Uiso 1 1 calc R . .
C10 C 0.1491(2) 0.3067(7) 0.5977(3) 0.046(2) Uani 1 1 d . . .
H10A H 0.1803 0.3057 0.5997 0.068 Uiso 1 1 calc R . .
H10B H 0.1360 0.2325 0.5860 0.068 Uiso 1 1 calc R . .
H10C H 0.1474 0.3265 0.6376 0.068 Uiso 1 1 calc R . .
C11 C 0.1080(5) 0.0509(13) 0.2310(4) 0.153(8) Uani 1 1 d . . .
H11A H 0.0903 0.0064 0.1961 0.230 Uiso 1 1 calc R . .
H11B H 0.1358 0.0737 0.2250 0.230 Uiso 1 1 calc R . .
H11C H 0.0912 0.1175 0.2347 0.230 Uiso 1 1 calc R . .
C12 C 0.0695(2) -0.0970(6) 0.3052(3) 0.0383(17) Uani 1 1 d . . .
H12A H 0.0468 -0.0392 0.3003 0.057 Uiso 1 1 calc R . .
H12B H 0.0759 -0.1330 0.3449 0.057 Uiso 1 1 calc R . .
H12C H 0.0586 -0.1529 0.2730 0.057 Uiso 1 1 calc R . .
C13 C 0.1586(3) -0.1547(11) 0.2966(6) 0.115(5) Uani 1 1 d . . .
H13A H 0.1440 -0.1998 0.2604 0.172 Uiso 1 1 calc R . .
H13B H 0.1644 -0.2010 0.3331 0.172 Uiso 1 1 calc R . .
H13C H 0.1868 -0.1256 0.2946 0.172 Uiso 1 1 calc R . .
C14 C 0.2438(2) -0.1124(7) 0.4542(4) 0.047(2) Uani 1 1 d . . .
H14A H 0.2634 -0.0563 0.4458 0.070 Uiso 1 1 calc R . .
H14B H 0.2323 -0.1620 0.4190 0.070 Uiso 1 1 calc R . .
H14C H 0.2606 -0.1563 0.4899 0.070 Uiso 1 1 calc R . .
C15 C 0.1579(2) -0.1506(6) 0.4804(4) 0.0405(18) Uani 1 1 d . . .
H15A H 0.1740 -0.1978 0.5150 0.061 Uiso 1 1 calc R . .
H15B H 0.1469 -0.1965 0.4436 0.061 Uiso 1 1 calc R . .
H15C H 0.1326 -0.1150 0.4883 0.061 Uiso 1 1 calc R . .
C16 C 0.2191(3) 0.0411(7) 0.5408(3) 0.049(2) Uani 1 1 d . . .
H16A H 0.1947 0.0763 0.5509 0.074 Uiso 1 1 calc R . .
H16B H 0.2392 0.0989 0.5353 0.074 Uiso 1 1 calc R . .
H16C H 0.2356 -0.0089 0.5739 0.074 Uiso 1 1 calc R . .
C17 C 0.0270(3) 0.0424(7) 0.6125(3) 0.0410(19) Uani 1 1 d . . .
H17A H -0.0016 0.0290 0.5796 0.049 Uiso 1 1 calc R . .
H17B H 0.0259 0.0020 0.6490 0.049 Uiso 1 1 calc R . .
C18 C 0.0314(4) 0.1648(7) 0.6262(4) 0.073(3) Uani 1 1 d . . .
H18A H 0.0606 0.1797 0.6567 0.109 Uiso 1 1 calc R . .
H18B H 0.0080 0.1884 0.6420 0.109 Uiso 1 1 calc R . .
H18C H 0.0287 0.2064 0.5890 0.109 Uiso 1 1 calc R . .
C19 C 0.0600(10) -0.1604(9) 0.5831(9) 0.273(17) Uani 1 1 d . . .
H19A H 0.0880 -0.1970 0.6077 0.327 Uiso 1 1 calc R . .
H19B H 0.0387 -0.1728 0.6052 0.327 Uiso 1 1 calc R . .
C20 C 0.0456(5) -0.2184(10) 0.5358(5) 0.113(6) Uani 1 1 d . . .
H20A H 0.0135 -0.2066 0.5171 0.170 Uiso 1 1 calc R . .
H20B H 0.0514 -0.2975 0.5463 0.170 Uiso 1 1 calc R . .
H20C H 0.0606 -0.1965 0.5071 0.170 Uiso 1 1 calc R . .
C21 C 0.1193(3) -0.0041(16) 0.6581(6) 0.152(8) Uani 1 1 d . . .
H21A H 0.1166 0.0691 0.6762 0.183 Uiso 1 1 calc R . .
H21B H 0.1152 -0.0615 0.6862 0.183 Uiso 1 1 calc R . .
C22 C 0.1660(5) -0.0128(16) 0.6614(7) 0.154(7) Uani 1 1 d . . .
H22A H 0.1721 -0.0892 0.6513 0.231 Uiso 1 1 calc R . .
H22B H 0.1853 0.0054 0.7027 0.231 Uiso 1 1 calc R . .
H22C H 0.1716 0.0395 0.6325 0.231 Uiso 1 1 calc R . .
C23 C 0.0455(2) 0.1657(5) 0.3526(3) 0.0295(15) Uani 1 1 d . . .
Ge1 Ge 0.11800(2) 0.36415(6) 0.44161(3) 0.02333(15) Uani 1 1 d . . .
Ge2 Ge 0.09983(2) 0.16511(6) 0.42527(3) 0.02297(15) Uani 1 1 d . . .
Ge3 Ge 0.15601(2) 0.07954(6) 0.38815(3) 0.02288(15) Uani 1 1 d . . .
N1 N 0.0132(2) 0.1655(5) 0.3118(3) 0.0446(16) Uani 1 1 d . . .
P1 P 0.07158(9) -0.01530(18) 0.58974(11) 0.0512(6) Uani 1 1 d . . .
Si1 Si 0.19043(6) 0.38264(16) 0.43434(8) 0.0283(4) Uani 1 1 d . . .
Si2 Si 0.20258(6) 0.23000(15) 0.37826(8) 0.0254(4) Uani 1 1 d . . .
Si3 Si 0.06458(6) 0.46949(16) 0.36529(8) 0.0311(4) Uani 1 1 d . . .
Si4 Si 0.11780(6) 0.41175(16) 0.54030(8) 0.0284(4) Uani 1 1 d . . .
Si5 Si 0.12075(8) -0.0326(2) 0.30026(10) 0.0531(7) Uani 1 1 d . . .
Si6 Si 0.19603(6) -0.04054(16) 0.46928(9) 0.0298(4) Uani 1 1 d . . .
Ge4 Ge 0.39816(2) 0.83810(5) 0.33307(3) 0.01987(14) Uani 1 1 d . . .
Ge5 Ge 0.37881(2) 0.64009(5) 0.33371(3) 0.01845(14) Uani 1 1 d . B .
Ge6 Ge 0.35213(2) 0.91125(5) 0.23387(3) 0.01843(14) Uani 1 1 d . B .
Si7 Si 0.31064(6) 0.61908(15) 0.25199(8) 0.0254(4) Uani 1 1 d . . .
Si8 Si 0.31072(6) 0.75522(14) 0.17970(7) 0.0209(4) Uani 1 1 d . B .
Si9 Si 0.43923(6) 0.53522(14) 0.32364(8) 0.0218(4) Uani 1 1 d . . .
Si10 Si 0.36752(7) 0.59545(17) 0.42624(8) 0.0319(4) Uani 1 1 d . . .
Si11 Si 0.30560(6) 1.04803(16) 0.25579(9) 0.0309(4) Uani 1 1 d . . .
Si12 Si 0.39784(7) 0.98936(15) 0.18158(9) 0.0295(4) Uani 1 1 d . . .
C24 C 0.3053(3) 0.4737(6) 0.2192(3) 0.048(2) Uani 1 1 d . B .
H24A H 0.3065 0.4191 0.2509 0.072 Uiso 1 1 calc R . .
H24B H 0.3297 0.4598 0.2035 0.072 Uiso 1 1 calc R . .
H24C H 0.2768 0.4668 0.1860 0.072 Uiso 1 1 calc R . .
C25 C 0.2615(2) 0.6466(8) 0.2789(4) 0.056(2) Uani 1 1 d . B .
H25A H 0.2341 0.6492 0.2437 0.083 Uiso 1 1 calc R . .
H25B H 0.2658 0.7183 0.3004 0.083 Uiso 1 1 calc R . .
H25C H 0.2594 0.5867 0.3064 0.083 Uiso 1 1 calc R . .
C26 C 0.3369(2) 0.6932(6) 0.1253(3) 0.0349(16) Uani 1 1 d . . .
H26A H 0.3208 0.6253 0.1071 0.052 Uiso 1 1 calc R B .
H26B H 0.3681 0.6747 0.1474 0.052 Uiso 1 1 calc R . .
H26C H 0.3354 0.7474 0.0933 0.052 Uiso 1 1 calc R . .
C27 C 0.2523(2) 0.7948(6) 0.1327(3) 0.0356(17) Uani 1 1 d . . .
H27A H 0.2532 0.8531 0.1037 0.053 Uiso 1 1 calc R B .
H27B H 0.2366 0.8228 0.1594 0.053 Uiso 1 1 calc R . .
H27C H 0.2368 0.7291 0.1106 0.053 Uiso 1 1 calc R . .
C28 C 0.4451(2) 0.5581(6) 0.2479(3) 0.0315(16) Uani 1 1 d . B .
H28A H 0.4501 0.6377 0.2427 0.047 Uiso 1 1 calc R . .
H28B H 0.4179 0.5337 0.2161 0.047 Uiso 1 1 calc R . .
H28C H 0.4705 0.5150 0.2451 0.047 Uiso 1 1 calc R . .
C29 C 0.4907(2) 0.5784(6) 0.3864(3) 0.0378(17) Uani 1 1 d . B .
H29A H 0.5163 0.5747 0.3721 0.057 Uiso 1 1 calc R . .
H29B H 0.4956 0.5280 0.4211 0.057 Uiso 1 1 calc R . .
H29C H 0.4872 0.6550 0.3988 0.057 Uiso 1 1 calc R . .
C30 C 0.4297(3) 0.3821(6) 0.3301(3) 0.0384(17) Uani 1 1 d . B .
H30A H 0.4015 0.3604 0.2993 0.058 Uiso 1 1 calc R . .
H30B H 0.4284 0.3657 0.3706 0.058 Uiso 1 1 calc R . .
H30C H 0.4541 0.3399 0.3238 0.058 Uiso 1 1 calc R . .
C31 C 0.4222(3) 0.5889(9) 0.4889(3) 0.065(3) Uani 1 1 d . B .
H31A H 0.4389 0.6578 0.4892 0.098 Uiso 1 1 calc R . .
H31B H 0.4393 0.5248 0.4825 0.098 Uiso 1 1 calc R . .
H31C H 0.4173 0.5808 0.5279 0.098 Uiso 1 1 calc R . .
C32 C 0.3393(3) 0.4550(6) 0.4179(4) 0.0414(19) Uani 1 1 d . B .
H32A H 0.3360 0.4335 0.4567 0.062 Uiso 1 1 calc R . .
H32B H 0.3574 0.3991 0.4062 0.062 Uiso 1 1 calc R . .
H32C H 0.3099 0.4593 0.3865 0.062 Uiso 1 1 calc R . .
C33 C 0.3311(3) 0.7014(8) 0.4461(4) 0.061(3) Uani 1 1 d . B .
H33A H 0.3256 0.6780 0.4833 0.091 Uiso 1 1 calc R . .
H33B H 0.3027 0.7071 0.4128 0.091 Uiso 1 1 calc R . .
H33C H 0.3459 0.7742 0.4528 0.091 Uiso 1 1 calc R . .
C34 C 0.2665(3) 0.9765(9) 0.2877(6) 0.094(4) Uani 1 1 d . B .
H34A H 0.2834 0.9399 0.3260 0.141 Uiso 1 1 calc R . .
H34B H 0.2494 0.9203 0.2588 0.141 Uiso 1 1 calc R . .
H34C H 0.2462 1.0315 0.2952 0.141 Uiso 1 1 calc R . .
C35 C 0.2734(4) 1.1267(10) 0.1868(4) 0.111(5) Uani 1 1 d . B .
H35A H 0.2554 1.1840 0.1976 0.167 Uiso 1 1 calc R . .
H35B H 0.2539 1.0753 0.1570 0.167 Uiso 1 1 calc R . .
H35C H 0.2939 1.1624 0.1691 0.167 Uiso 1 1 calc R . .
C36 C 0.3397(2) 1.1495(5) 0.3127(3) 0.0325(16) Uani 1 1 d . B .
H36A H 0.3617 1.1839 0.2974 0.049 Uiso 1 1 calc R . .
H36B H 0.3549 1.1105 0.3509 0.049 Uiso 1 1 calc R . .
H36C H 0.3203 1.2076 0.3198 0.049 Uiso 1 1 calc R . .
C37 C 0.3609(3) 1.0411(6) 0.1051(3) 0.048(2) Uani 1 1 d . B .
H37A H 0.3793 1.0694 0.0821 0.071 Uiso 1 1 calc R . .
H37B H 0.3418 1.1013 0.1108 0.071 Uiso 1 1 calc R . .
H37C H 0.3424 0.9795 0.0827 0.071 Uiso 1 1 calc R . .
C38 C 0.4349(3) 0.8804(7) 0.1672(4) 0.050(2) Uani 1 1 d . B .
H38A H 0.4521 0.9128 0.1434 0.075 Uiso 1 1 calc R . .
H38B H 0.4169 0.8184 0.1445 0.075 Uiso 1 1 calc R . .
H38C H 0.4553 0.8528 0.2060 0.075 Uiso 1 1 calc R . .
C39 C 0.4304(2) 1.1093(6) 0.2268(4) 0.0416(19) Uani 1 1 d . B .
H39A H 0.4492 1.0825 0.2667 0.062 Uiso 1 1 calc R . .
H39B H 0.4099 1.1662 0.2319 0.062 Uiso 1 1 calc R . .
H39C H 0.4491 1.1417 0.2052 0.062 Uiso 1 1 calc R . .
C44 C 0.4439(2) 0.9297(6) 0.5848(3) 0.0304(15) Uani 1 1 d . . .
H44A H 0.4303 0.9140 0.6145 0.037 Uiso 1 1 calc R A 1
H44B H 0.4477 0.9731 0.6219 0.037 Uiso 1 1 d R . .
N2 N 0.4930(2) 0.8447(6) 0.3184(3) 0.0316(16) Uani 0.8201(8) 1 d P B 1
C46 C 0.4586(2) 0.8389(6) 0.3225(3) 0.0205(16) Uani 0.8201(8) 1 d P B 1
Au2 Au 0.409024(9) 0.93423(2) 0.427064(12) 0.01968(9) Uani 0.8201(8) 1 d P B 1
P2 P 0.41833(6) 1.01951(16) 0.51949(8) 0.0203(4) Uani 0.8201(8) 1 d P B 1
C40 C 0.4512(3) 1.1462(6) 0.5316(4) 0.0270(18) Uani 0.8201(8) 1 d P B 1
H40A H 0.4529 1.1787 0.5713 0.032 Uiso 0.8201(8) 1 calc PR B 1
H40B H 0.4818 1.1269 0.5336 0.032 Uiso 0.8201(8) 1 calc PR B 1
C41 C 0.4324(6) 1.2364(11) 0.4811(6) 0.045(4) Uani 0.8201(8) 1 d P B 1
H41A H 0.4248 1.2011 0.4410 0.067 Uiso 0.8201(8) 1 calc PR B 1
H41B H 0.4550 1.2942 0.4850 0.067 Uiso 0.8201(8) 1 calc PR B 1
H41C H 0.4057 1.2703 0.4856 0.067 Uiso 0.8201(8) 1 calc PR B 1
C42 C 0.3647(3) 1.0592(8) 0.5264(4) 0.037(2) Uani 0.8201(8) 1 d P B 1
H42A H 0.3481 1.1040 0.4903 0.045 Uiso 0.8201(8) 1 calc PR B 1
H42B H 0.3474 0.9903 0.5258 0.045 Uiso 0.8201(8) 1 calc PR B 1
C43 C 0.3676(5) 1.1276(13) 0.5850(6) 0.045(4) Uani 0.8201(8) 1 d P B 1
H43A H 0.3829 1.0829 0.6212 0.068 Uiso 0.8201(8) 1 calc PR B 1
H43B H 0.3376 1.1459 0.5846 0.068 Uiso 0.8201(8) 1 calc PR B 1
H43C H 0.3843 1.1968 0.5859 0.068 Uiso 0.8201(8) 1 calc PR B 1
C45 C 0.4886(3) 0.8821(8) 0.5878(4) 0.035(2) Uani 0.8201(8) 1 d P B 1
H45A H 0.4852 0.8382 0.5511 0.052 Uiso 0.8201(8) 1 calc PR B 1
H45B H 0.5000 0.8341 0.6237 0.052 Uiso 0.8201(8) 1 calc PR B 1
H45C H 0.5096 0.9434 0.5905 0.052 Uiso 0.8201(8) 1 calc PR B 1
Au3 Au 0.47264(4) 0.89184(11) 0.38368(6) 0.0207(4) Uani 0.1799(8) 1 d P . 2
P3 P 0.4526(3) 1.0686(8) 0.5738(5) 0.029(2) Uani 0.1799(8) 1 d P . 2
C48 C 0.4299(13) 1.104(4) 0.496(2) 0.051(13) Uani 0.1799(8) 1 d P B 2
H48A H 0.4454 1.0627 0.4728 0.062 Uiso 0.1799(8) 1 calc PR B 2
H48B H 0.3980 1.0841 0.4808 0.062 Uiso 0.1799(8) 1 calc PR B 2
C49 C 0.4344(19) 1.212(4) 0.490(3) 0.015(12) Uani 0.1799(8) 1 d PU B 2
H49A H 0.4151 1.2530 0.5077 0.023 Uiso 0.1799(8) 1 calc PR B 2
H49B H 0.4260 1.2302 0.4466 0.023 Uiso 0.1799(8) 1 calc PR B 2
H49C H 0.4654 1.2337 0.5106 0.023 Uiso 0.1799(8) 1 calc PR B 2
C50 C 0.4171(15) 1.146(4) 0.609(2) 0.049(11) Uani 0.1799(8) 1 d PU B 2
H50A H 0.4243 1.1241 0.6525 0.059 Uiso 0.1799(8) 1 calc PR B 2
H50B H 0.4211 1.2274 0.6070 0.059 Uiso 0.1799(8) 1 calc PR B 2
C51 C 0.367(2) 1.109(5) 0.570(3) 0.034(17) Uani 0.1799(8) 1 d PU B 2
H51A H 0.3617 1.1258 0.5270 0.051 Uiso 0.1799(8) 1 calc PR B 2
H51B H 0.3459 1.1503 0.5840 0.051 Uiso 0.1799(8) 1 calc PR B 2
H51C H 0.3635 1.0287 0.5748 0.051 Uiso 0.1799(8) 1 calc PR B 2
C52 C 0.4661(16) 0.843(4) 0.561(2) 0.055(15) Uani 0.1799(8) 1 d P B 2
H52A H 0.4983 0.8490 0.5808 0.083 Uiso 0.1799(8) 1 calc PR B 2
H52B H 0.4587 0.8533 0.5170 0.083 Uiso 0.1799(8) 1 calc PR B 2
H52C H 0.4560 0.7693 0.5690 0.083 Uiso 0.1799(8) 1 calc PR B 2
N3 N 0.3447(10) 0.935(3) 0.4218(15) 0.035(8) Uani 0.1799(8) 1 d PU B 2
C47 C 0.3638(12) 0.900(3) 0.3933(15) 0.024(7) Uani 0.1799(8) 1 d PU B 2

loop_
_atom_site_aniso_label
_atom_site_aniso_U_11
_atom_site_aniso_U_22
_atom_site_aniso_U_33
_atom_site_aniso_U_23
_atom_site_aniso_U_13
_atom_site_aniso_U_12
Au1 0.03817(17) 0.03393(15) 0.03327(15) 0.00372(12) 0.02427(12) -0.00087(12)
C1 0.025(4) 0.066(5) 0.039(4) -0.015(4) 0.006(3) -0.007(4)
C2 0.048(5) 0.038(4) 0.065(6) 0.001(4) 0.032(4) -0.007(4)
C3 0.023(4) 0.037(4) 0.045(4) 0.002(3) 0.016(3) -0.003(3)
C4 0.054(5) 0.046(4) 0.028(4) 0.002(3) 0.023(4) 0.001(4)
C5 0.042(4) 0.051(5) 0.027(4) 0.011(3) 0.013(3) 0.008(4)
C6 0.055(6) 0.035(5) 0.076(6) 0.003(4) -0.001(5) 0.008(4)
C7 0.037(4) 0.065(5) 0.035(4) -0.010(4) 0.007(3) 0.016(4)
C8 0.059(6) 0.063(5) 0.036(4) -0.020(4) 0.021(4) -0.030(4)
C9 0.037(4) 0.046(4) 0.035(4) -0.007(3) 0.021(3) -0.001(3)
C10 0.032(4) 0.074(6) 0.027(4) -0.008(4) 0.006(3) 0.002(4)
C11 0.151(13) 0.262(18) 0.030(5) 0.008(8) 0.006(7) -0.169(13)
C12 0.037(4) 0.038(4) 0.036(4) -0.003(3) 0.007(3) -0.009(3)
C13 0.053(7) 0.146(12) 0.152(12) -0.106(10) 0.044(7) -0.012(7)
C14 0.032(4) 0.048(5) 0.061(5) 0.013(4) 0.016(4) 0.011(4)
C15 0.039(4) 0.037(4) 0.048(5) 0.008(4) 0.019(4) 0.002(3)
C16 0.049(5) 0.052(5) 0.034(4) 0.009(4) -0.002(4) 0.007(4)
C17 0.040(4) 0.062(5) 0.027(4) 0.008(3) 0.018(3) -0.006(4)
C18 0.127(9) 0.053(6) 0.068(6) 0.021(5) 0.073(7) 0.032(6)
C19 0.68(5) 0.039(7) 0.29(2) -0.068(10) 0.42(3) -0.117(15)
C20 0.154(13) 0.084(8) 0.061(7) 0.017(6) -0.017(8) -0.078(9)
C21 0.037(6) 0.31(2) 0.121(11) 0.146(13) 0.041(7) 0.064(10)
C22 0.106(13) 0.23(2) 0.118(13) 0.033(13) 0.024(10) 0.049(13)
C23 0.021(4) 0.028(4) 0.038(4) 0.005(3) 0.008(3) -0.003(3)
Ge1 0.0190(3) 0.0326(4) 0.0199(3) -0.0016(3) 0.0086(3) -0.0010(3)
Ge2 0.0176(3) 0.0317(4) 0.0214(3) 0.0026(3) 0.0088(3) -0.0007(3)
Ge3 0.0176(3) 0.0327(4) 0.0188(3) -0.0007(3) 0.0067(3) -0.0019(3)
N1 0.032(4) 0.030(3) 0.061(4) -0.003(3) 0.001(3) -0.003(3)
P1 0.0785(17) 0.0393(11) 0.0589(14) 0.0130(10) 0.0537(13) 0.0094(11)
Si1 0.0225(10) 0.0374(10) 0.0274(10) -0.0055(8) 0.0116(8) -0.0072(8)
Si2 0.0213(9) 0.0344(10) 0.0235(9) 0.0009(8) 0.0114(7) -0.0007(8)
Si3 0.0312(11) 0.0325(10) 0.0266(10) -0.0005(8) 0.0058(8) 0.0055(8)
Si4 0.0252(10) 0.0396(11) 0.0226(9) -0.0070(8) 0.0108(8) -0.0056(8)
Si5 0.0348(12) 0.0954(19) 0.0338(12) -0.0296(12) 0.0179(10) -0.0246(12)
Si6 0.0235(10) 0.0329(10) 0.0317(10) 0.0048(8) 0.0075(8) 0.0027(8)
Ge4 0.0194(3) 0.0196(3) 0.0179(3) -0.0005(2) 0.0025(3) -0.0001(3)
Ge5 0.0199(3) 0.0181(3) 0.0177(3) 0.0007(2) 0.0068(3) 0.0014(3)
Ge6 0.0183(3) 0.0190(3) 0.0179(3) 0.0011(2) 0.0059(2) 0.0010(2)
Si7 0.0219(9) 0.0281(9) 0.0243(9) 0.0028(7) 0.0049(7) -0.0053(7)
Si8 0.0192(9) 0.0226(8) 0.0180(8) 0.0011(7) 0.0025(7) 0.0010(7)
Si9 0.0238(9) 0.0208(8) 0.0210(9) -0.0010(7) 0.0078(7) 0.0020(7)
Si10 0.0353(11) 0.0432(11) 0.0209(9) 0.0023(8) 0.0141(8) 0.0007(9)
Si11 0.0237(10) 0.0351(10) 0.0305(10) -0.0109(8) 0.0048(8) 0.0065(8)
Si12 0.0354(11) 0.0256(9) 0.0347(11) -0.0023(8) 0.0214(9) -0.0040(8)
C24 0.058(5) 0.036(4) 0.034(4) 0.004(3) -0.005(4) -0.021(4)
C25 0.016(4) 0.098(7) 0.052(5) 0.034(5) 0.011(3) 0.010(4)
C26 0.045(4) 0.031(4) 0.029(4) 0.000(3) 0.012(3) 0.000(3)
C27 0.023(4) 0.040(4) 0.033(4) -0.002(3) -0.004(3) 0.001(3)
C28 0.038(4) 0.035(4) 0.027(4) -0.002(3) 0.018(3) 0.014(3)
C29 0.030(4) 0.045(4) 0.032(4) -0.007(3) 0.002(3) 0.009(3)
C30 0.046(5) 0.027(4) 0.047(5) 0.001(3) 0.021(4) 0.005(3)
C31 0.060(6) 0.117(9) 0.019(4) 0.017(5) 0.013(4) -0.010(6)
C32 0.051(5) 0.036(4) 0.047(5) 0.016(3) 0.030(4) 0.005(4)
C33 0.077(7) 0.067(6) 0.060(6) -0.017(5) 0.051(5) 0.000(5)
C34 0.080(8) 0.083(7) 0.159(11) -0.083(8) 0.092(8) -0.050(6)
C35 0.130(10) 0.118(9) 0.044(6) -0.027(6) -0.026(6) 0.106(9)
C36 0.034(4) 0.027(3) 0.037(4) -0.005(3) 0.012(3) 0.001(3)
C37 0.068(6) 0.042(4) 0.038(4) 0.002(4) 0.024(4) -0.012(4)
C38 0.049(5) 0.044(5) 0.075(6) 0.001(4) 0.044(5) -0.001(4)
C39 0.036(4) 0.038(4) 0.059(5) -0.014(4) 0.026(4) -0.015(3)
C44 0.035(4) 0.044(4) 0.012(3) 0.004(3) 0.008(3) 0.004(3)
N2 0.028(4) 0.041(4) 0.025(4) 0.006(3) 0.009(3) 0.002(3)
C46 0.018(4) 0.029(4) 0.011(3) 0.002(3) 0.000(3) -0.001(3)
Au2 0.02297(16) 0.02052(15) 0.01425(14) -0.00049(11) 0.00448(11) -0.00113(12)
P2 0.0213(10) 0.0233(10) 0.0162(9) -0.0023(8) 0.0058(8) 0.0014(8)
C40 0.037(5) 0.022(4) 0.019(4) -0.004(3) 0.005(4) -0.004(4)
C41 0.071(9) 0.025(7) 0.027(7) 0.019(5) 0.003(5) 0.003(6)
C42 0.029(5) 0.054(6) 0.029(5) -0.004(4) 0.009(4) 0.004(4)
C43 0.043(7) 0.057(8) 0.042(8) -0.022(6) 0.022(6) 0.015(5)
C45 0.029(5) 0.034(5) 0.040(5) 0.011(4) 0.010(4) 0.004(4)
Au3 0.0174(7) 0.0198(7) 0.0224(7) 0.0000(5) 0.0034(5) -0.0021(5)
P3 0.021(5) 0.026(5) 0.037(6) 0.002(4) 0.007(4) -0.003(4)
C48 0.01(2) 0.07(3) 0.07(4) 0.02(3) 0.01(2) -0.01(2)
C49 0.016(13) 0.014(13) 0.015(13) -0.002(5) 0.003(6) 0.000(5)
C50 0.050(12) 0.050(12) 0.048(12) 0.002(5) 0.017(6) 0.001(5)
C51 0.034(17) 0.034(17) 0.034(17) -0.001(5) 0.012(7) 0.000(5)
C52 0.04(3) 0.03(2) 0.08(4) -0.01(2) -0.01(3) -0.01(2)
N3 0.023(10) 0.043(11) 0.044(11) -0.002(8) 0.019(8) -0.007(8)
C47 0.031(11) 0.024(11) 0.020(10) 0.000(8) 0.013(8) 0.003(8)

loop_
_atom_type_symbol
_atom_type_description
_atom_type_scat_dispersion_real
_atom_type_scat_dispersion_imag
_atom_type_scat_source
C C 0.0033 0.0016 'International Tables Vol C Tables 4.2.6.8 and 6.1.1.4'
H H 0.0000 0.0000 'International Tables Vol C Tables 4.2.6.8 and 6.1.1.4'
Au Au -2.0133 8.8022 'International Tables Vol C Tables 4.2.6.8 and 6.1.1.4'
Ge Ge 0.1547 1.8001 'International Tables Vol C Tables 4.2.6.8 and 6.1.1.4'
N N 0.0061 0.0033 'International Tables Vol C Tables 4.2.6.8 and 6.1.1.4'
P P 0.1023 0.0942 'International Tables Vol C Tables 4.2.6.8 and 6.1.1.4'
Si Si 0.0817 0.0704 'International Tables Vol C Tables 4.2.6.8 and 6.1.1.4'

loop_
_geom_angle_atom_site_label_1
_geom_angle_atom_site_label_2
_geom_angle_atom_site_label_3
_geom_angle
_geom_angle_site_symmetry_1
_geom_angle_site_symmetry_3
P1 Au1 Ge2 175.70(7) . .
C18 C17 P1 114.0(6) . .
C20 C19 P1 128.7(13) . .
C22 C21 P1 125.7(11) . .
N1 C23 Ge2 177.7(6) . .
Si4 Ge1 Si3 111.52(7) . .
Si4 Ge1 Si1 111.27(7) . .
Si3 Ge1 Si1 111.55(7) . .
Si4 Ge1 Ge2 107.89(5) . .
Si3 Ge1 Ge2 109.03(6) . .
Si1 Ge1 Ge2 105.29(5) . .
C23 Ge2 Au1 108.27(19) . .
C23 Ge2 Ge1 102.91(19) . .
Au1 Ge2 Ge1 115.83(3) . .
C23 Ge2 Ge3 103.4(2) . .
Au1 Ge2 Ge3 117.43(4) . .
Ge1 Ge2 Ge3 107.31(3) . .
Si6 Ge3 Si2 110.22(7) . .
Si6 Ge3 Si5 108.48(9) . .
Si2 Ge3 Si5 117.92(8) . .
Si6 Ge3 Ge2 103.39(6) . .
Si2 Ge3 Ge2 105.59(5) . .
Si5 Ge3 Ge2 110.25(7) . .
C19 P1 C21 103.9(11) . .
C19 P1 C17 103.8(7) . .
C21 P1 C17 103.1(5) . .
C19 P1 Au1 116.4(4) . .
C21 P1 Au1 112.6(4) . .
C17 P1 Au1 115.5(3) . .
C2 Si1 C1 106.1(4) . .
C2 Si1 Si2 110.9(3) . .
C1 Si1 Si2 108.0(3) . .
C2 Si1 Ge1 112.4(3) . .
C1 Si1 Ge1 111.3(2) . .
Si2 Si1 Ge1 108.10(9) . .
C3 Si2 C4 108.6(3) . .
C3 Si2 Si1 107.3(2) . .
C4 Si2 Si1 109.1(2) . .
C3 Si2 Ge3 110.6(2) . .
C4 Si2 Ge3 113.1(3) . .
Si1 Si2 Ge3 107.94(8) . .
C5 Si3 C7 109.4(4) . .
C5 Si3 C6 108.6(4) . .
C7 Si3 C6 107.6(4) . .
C5 Si3 Ge1 110.1(2) . .
C7 Si3 Ge1 111.5(3) . .
C6 Si3 Ge1 109.5(3) . .
C9 Si4 C10 108.4(3) . .
C9 Si4 C8 108.8(4) . .
C10 Si4 C8 109.0(4) . .
C9 Si4 Ge1 109.1(2) . .
C10 Si4 Ge1 111.2(2) . .
C8 Si4 Ge1 110.3(3) . .
C11 Si5 C12 110.1(5) . .
C11 Si5 C13 109.6(7) . .
C12 Si5 C13 105.6(5) . .
C11 Si5 Ge3 110.7(4) . .
C12 Si5 Ge3 110.7(2) . .
C13 Si5 Ge3 110.0(4) . .
C16 Si6 C15 109.1(4) . .
C16 Si6 C14 107.8(4) . .
C15 Si6 C14 108.0(4) . .
C16 Si6 Ge3 110.1(3) . .
C15 Si6 Ge3 109.5(2) . .
C14 Si6 Ge3 112.3(3) . .
C46 Ge4 C47 141.3(10) . .
C46 Ge4 Au3 38.7(2) . .
C47 Ge4 Au3 102.8(9) . .
C46 Ge4 Au2 104.8(2) . .
C47 Ge4 Au2 36.5(9) . .
Au3 Ge4 Au2 66.25(4) . .
C46 Ge4 Ge5 104.9(2) . .
C47 Ge4 Ge5 98.4(9) . .
Au3 Ge4 Ge5 118.27(4) . .
Au2 Ge4 Ge5 114.75(3) . .
C46 Ge4 Ge6 100.24(19) . .
C47 Ge4 Ge6 102.4(9) . .
Au3 Ge4 Ge6 124.08(5) . .
Au2 Ge4 Ge6 123.42(3) . .
Ge5 Ge4 Ge6 106.16(3) . .
Si10 Ge5 Si9 110.24(7) . .
Si10 Ge5 Si7 109.36(7) . .
Si9 Ge5 Si7 114.79(7) . .
Si10 Ge5 Ge4 109.82(6) . .
Si9 Ge5 Ge4 107.24(5) . .
Si7 Ge5 Ge4 105.19(5) . .
Si11 Ge6 Si12 111.86(7) . .
Si11 Ge6 Si8 112.19(7) . .
Si12 Ge6 Si8 111.10(7) . .
Si11 Ge6 Ge4 105.24(6) . .
Si12 Ge6 Ge4 110.36(6) . .
Si8 Ge6 Ge4 105.75(5) . .
C24 Si7 C25 108.8(4) . .
C24 Si7 Si8 111.7(2) . .
C25 Si7 Si8 108.4(3) . .
C24 Si7 Ge5 111.0(3) . .
C25 Si7 Ge5 110.5(3) . .
Si8 Si7 Ge5 106.45(8) . .
C27 Si8 C26 106.3(3) . .
C27 Si8 Si7 110.9(2) . .
C26 Si8 Si7 108.5(2) . .
C27 Si8 Ge6 112.1(2) . .
C26 Si8 Ge6 111.9(2) . .
Si7 Si8 Ge6 107.16(8) . .
C28 Si9 C29 111.3(3) . .
C28 Si9 C30 106.9(3) . .
C29 Si9 C30 109.3(3) . .
C28 Si9 Ge5 111.0(2) . .
C29 Si9 Ge5 107.8(2) . .
C30 Si9 Ge5 110.5(2) . .
C31 Si10 C33 109.1(4) . .
C31 Si10 C32 109.4(4) . .
C33 Si10 C32 108.3(4) . .
C31 Si10 Ge5 109.7(3) . .
C33 Si10 Ge5 111.6(3) . .
C32 Si10 Ge5 108.6(2) . .
C35 Si11 C36 108.1(5) . .
C35 Si11 C34 109.4(6) . .
C36 Si11 C34 108.9(4) . .
C35 Si11 Ge6 111.6(3) . .
C36 Si11 Ge6 110.2(2) . .
C34 Si11 Ge6 108.6(3) . .
C38 Si12 C39 111.8(4) . .
C38 Si12 C37 107.0(4) . .
C39 Si12 C37 109.6(4) . .
C38 Si12 Ge6 110.6(3) . .
C39 Si12 Ge6 109.3(2) . .
C37 Si12 Ge6 108.5(3) . .
C52 C44 C45 35.5(17) . .
C52 C44 P3 120(2) . .
C45 C44 P3 100.0(6) . .
C52 C44 P2 104(2) . .
C45 C44 P2 114.3(5) . .
P3 C44 P2 49.7(4) . .
N2 C46 Ge4 176.2(7) . .
P2 Au2 Ge4 177.28(5) . .
C40 P2 C44 106.9(4) . .
C40 P2 C42 106.1(4) . .
C44 P2 C42 104.4(4) . .
C40 P2 Au2 113.7(3) . .
C44 P2 Au2 113.7(2) . .
C42 P2 Au2 111.3(3) . .
C41 C40 P2 113.8(8) . .
C43 C42 P2 115.2(7) . .
P3 Au3 Ge4 173.9(3) 3_676 .
C44 P3 C48 111.0(18) . .
C44 P3 C50 105.1(16) . .
C48 P3 C50 104(2) . .
C44 P3 Au3 109.2(5) . 3_676
C48 P3 Au3 113.8(14) . 3_676
C50 P3 Au3 113.7(15) . 3_676
C49 C48 P3 110(5) . .
C51 C50 P3 104(3) . .
N3 C47 Ge4 176(3) . .

loop_
_geom_bond_atom_site_label_1
_geom_bond_atom_site_label_2
_geom_bond_distance
_geom_bond_site_symmetry_2
Au1 P1 2.320(2) .
Au1 Ge2 2.4292(8) .
C1 Si1 1.880(7) .
C2 Si1 1.878(7) .
C3 Si2 1.880(7) .
C4 Si2 1.881(7) .
C5 Si3 1.854(7) .
C6 Si3 1.873(8) .
C7 Si3 1.857(8) .
C8 Si4 1.868(8) .
C9 Si4 1.863(7) .
C10 Si4 1.867(8) .
C11 Si5 1.828(11) .
C12 Si5 1.845(7) .
C13 Si5 1.916(11) .
C14 Si6 1.882(7) .
C15 Si6 1.869(7) .
C16 Si6 1.862(8) .
C17 C18 1.497(11) .
C17 P1 1.813(8) .
C19 C20 1.254(18) .
C19 P1 1.772(11) .
C21 C22 1.466(16) .
C21 P1 1.807(13) .
C23 N1 1.147(8) .
C23 Ge2 1.979(7) .
Ge1 Si4 2.3751(19) .
Ge1 Si3 2.375(2) .
Ge1 Si1 2.3821(19) .
Ge1 Ge2 2.4520(10) .
Ge2 Ge3 2.4585(10) .
Ge3 Si6 2.381(2) .
Ge3 Si2 2.3943(19) .
Ge3 Si5 2.395(2) .
Si1 Si2 2.354(3) .
Ge4 C46 2.022(8) .
Ge4 C47 2.18(3) .
Ge4 Au3 2.3625(16) .
Ge4 Au2 2.3981(8) .
Ge4 Ge5 2.4509(9) .
Ge4 Ge6 2.4531(11) .
Ge5 Si10 2.3660(19) .
Ge5 Si9 2.3762(18) .
Ge5 Si7 2.380(2) .
Ge6 Si11 2.3770(19) .
Ge6 Si12 2.3823(19) .
Ge6 Si8 2.3914(18) .
Si7 C24 1.886(8) .
Si7 C25 1.900(8) .
Si7 Si8 2.347(2) .
Si8 C27 1.880(7) .
Si8 C26 1.888(7) .
Si9 C28 1.858(6) .
Si9 C29 1.872(7) .
Si9 C30 1.873(7) .
Si10 C31 1.868(8) .
Si10 C33 1.881(8) .
Si10 C32 1.886(7) .
Si11 C35 1.853(9) .
Si11 C36 1.859(7) .
Si11 C34 1.861(9) .
Si12 C38 1.865(8) .
Si12 C39 1.877(7) .
Si12 C37 1.886(8) .
C44 C52 1.47(5) .
C44 C45 1.517(11) .
C44 P3 1.720(11) .
C44 P2 1.822(6) .
N2 C46 1.134(9) .
Au2 P2 2.3147(19) .
P2 C40 1.812(8) .
P2 C42 1.832(9) .
C40 C41 1.562(13) .
C42 C43 1.571(14) .
Au3 P3 2.307(10) 3_676
P3 C48 1.76(5) .
P3 C50 1.86(5) .
P3 Au3 2.306(10) 3_676
C48 C49 1.31(7) .
C50 C51 1.61(8) .
N3 C47 1.12(4) .

loop_
_geom_torsion_atom_site_label_1
_geom_torsion_atom_site_label_2
_geom_torsion_atom_site_label_3
_geom_torsion_atom_site_label_4
_geom_torsion
_geom_torsion_site_symmetry_1
_geom_torsion_site_symmetry_4
N1 C23 Ge2 Au1 20(15) . .
N1 C23 Ge2 Ge1 -103(15) . .
N1 C23 Ge2 Ge3 145(15) . .
P1 Au1 Ge2 C23 -167.3(8) . .
P1 Au1 Ge2 Ge1 -52.4(8) . .
P1 Au1 Ge2 Ge3 76.2(8) . .
Si4 Ge1 Ge2 C23 121.0(2) . .
Si3 Ge1 Ge2 C23 -0.3(2) . .
Si1 Ge1 Ge2 C23 -120.1(2) . .
Si4 Ge1 Ge2 Au1 3.04(6) . .
Si3 Ge1 Ge2 Au1 -118.23(6) . .
Si1 Ge1 Ge2 Au1 121.96(6) . .
Si4 Ge1 Ge2 Ge3 -130.34(6) . .
Si3 Ge1 Ge2 Ge3 108.38(6) . .
Si1 Ge1 Ge2 Ge3 -11.43(6) . .
C23 Ge2 Ge3 Si6 -139.0(2) . .
Au1 Ge2 Ge3 Si6 -19.86(6) . .
Ge1 Ge2 Ge3 Si6 112.67(6) . .
C23 Ge2 Ge3 Si2 105.2(2) . .
Au1 Ge2 Ge3 Si2 -135.67(5) . .
Ge1 Ge2 Ge3 Si2 -3.14(6) . .
C23 Ge2 Ge3 Si5 -23.2(2) . .
Au1 Ge2 Ge3 Si5 95.93(8) . .
Ge1 Ge2 Ge3 Si5 -131.54(8) . .
C20 C19 P1 C21 -145(3) . .
C20 C19 P1 C17 107(2) . .
C20 C19 P1 Au1 -21(3) . .
C22 C21 P1 C19 88.1(17) . .
C22 C21 P1 C17 -163.9(16) . .
C22 C21 P1 Au1 -38.8(19) . .
C18 C17 P1 C19 175.2(10) . .
C18 C17 P1 C21 67.1(8) . .
C18 C17 P1 Au1 -56.2(7) . .
Ge2 Au1 P1 C19 -127.2(13) . .
Ge2 Au1 P1 C21 -7.4(11) . .
Ge2 Au1 P1 C17 110.6(8) . .
Si4 Ge1 Si1 C2 -98.3(3) . .
Si3 Ge1 Si1 C2 26.9(3) . .
Ge2 Ge1 Si1 C2 145.0(3) . .
Si4 Ge1 Si1 C1 20.5(3) . .
Si3 Ge1 Si1 C1 145.7(3) . .
Ge2 Ge1 Si1 C1 -96.2(3) . .
Si4 Ge1 Si1 Si2 138.86(9) . .
Si3 Ge1 Si1 Si2 -95.90(10) . .
Ge2 Ge1 Si1 Si2 22.23(9) . .
C2 Si1 Si2 C3 92.2(4) . .
C1 Si1 Si2 C3 -23.7(4) . .
Ge1 Si1 Si2 C3 -144.1(2) . .
C2 Si1 Si2 C4 -25.3(4) . .
C1 Si1 Si2 C4 -141.1(4) . .
Ge1 Si1 Si2 C4 98.4(3) . .
C2 Si1 Si2 Ge3 -148.7(3) . .
C1 Si1 Si2 Ge3 95.5(3) . .
Ge1 Si1 Si2 Ge3 -24.95(11) . .
Si6 Ge3 Si2 C3 22.9(3) . .
Si5 Ge3 Si2 C3 -102.3(3) . .
Ge2 Ge3 Si2 C3 134.0(2) . .
Si6 Ge3 Si2 C4 145.0(3) . .
Si5 Ge3 Si2 C4 19.7(3) . .
Ge2 Ge3 Si2 C4 -103.9(3) . .
Si6 Ge3 Si2 Si1 -94.10(10) . .
Si5 Ge3 Si2 Si1 140.62(10) . .
Ge2 Ge3 Si2 Si1 16.94(9) . .
Si4 Ge1 Si3 C5 177.6(3) . .
Si1 Ge1 Si3 C5 52.5(3) . .
Ge2 Ge1 Si3 C5 -63.4(3) . .
Si4 Ge1 Si3 C7 -60.8(3) . .
Si1 Ge1 Si3 C7 174.1(3) . .
Ge2 Ge1 Si3 C7 58.3(3) . .
Si4 Ge1 Si3 C6 58.2(4) . .
Si1 Ge1 Si3 C6 -66.9(4) . .
Ge2 Ge1 Si3 C6 177.2(3) . .
Si3 Ge1 Si4 C9 46.6(3) . .
Si1 Ge1 Si4 C9 171.9(3) . .
Ge2 Ge1 Si4 C9 -73.1(3) . .
Si3 Ge1 Si4 C10 166.1(3) . .
Si1 Ge1 Si4 C10 -68.6(3) . .
Ge2 Ge1 Si4 C10 46.4(3) . .
Si3 Ge1 Si4 C8 -72.8(3) . .
Si1 Ge1 Si4 C8 52.4(3) . .
Ge2 Ge1 Si4 C8 167.5(3) . .
Si6 Ge3 Si5 C11 -158.2(6) . .
Si2 Ge3 Si5 C11 -32.1(6) . .
Ge2 Ge3 Si5 C11 89.3(6) . .
Si6 Ge3 Si5 C12 79.4(3) . .
Si2 Ge3 Si5 C12 -154.4(3) . .
Ge2 Ge3 Si5 C12 -33.1(3) . .
Si6 Ge3 Si5 C13 -36.9(5) . .
Si2 Ge3 Si5 C13 89.2(5) . .
Ge2 Ge3 Si5 C13 -149.4(5) . .
Si2 Ge3 Si6 C16 55.5(3) . .
Si5 Ge3 Si6 C16 -174.1(3) . .
Ge2 Ge3 Si6 C16 -57.0(3) . .
Si2 Ge3 Si6 C15 175.4(3) . .
Si5 Ge3 Si6 C15 -54.1(3) . .
Ge2 Ge3 Si6 C15 62.9(3) . .
Si2 Ge3 Si6 C14 -64.6(3) . .
Si5 Ge3 Si6 C14 65.9(3) . .
Ge2 Ge3 Si6 C14 -177.1(3) . .
C46 Ge4 Ge5 Si10 120.8(2) . .
C47 Ge4 Ge5 Si10 -27.9(9) . .
Au3 Ge4 Ge5 Si10 81.53(8) . .
Au2 Ge4 Ge5 Si10 6.34(7) . .
Ge6 Ge4 Ge5 Si10 -133.56(6) . .
C46 Ge4 Ge5 Si9 1.0(2) . .
C47 Ge4 Ge5 Si9 -147.7(9) . .
Au3 Ge4 Ge5 Si9 -38.27(7) . .
Au2 Ge4 Ge5 Si9 -113.46(6) . .
Ge6 Ge4 Ge5 Si9 106.64(6) . .
C46 Ge4 Ge5 Si7 -121.6(2) . .
C47 Ge4 Ge5 Si7 89.6(9) . .
Au3 Ge4 Ge5 Si7 -160.89(6) . .
Au2 Ge4 Ge5 Si7 123.92(6) . .
Ge6 Ge4 Ge5 Si7 -15.98(6) . .
C46 Ge4 Ge6 Si11 -134.4(2) . .
C47 Ge4 Ge6 Si11 14.0(9) . .
Au3 Ge4 Ge6 Si11 -101.05(7) . .
Au2 Ge4 Ge6 Si11 -18.88(7) . .
Ge5 Ge4 Ge6 Si11 116.63(6) . .
C46 Ge4 Ge6 Si12 -13.6(2) . .
C47 Ge4 Ge6 Si12 134.8(9) . .
Au3 Ge4 Ge6 Si12 19.79(7) . .
Au2 Ge4 Ge6 Si12 101.96(6) . .
Ge5 Ge4 Ge6 Si12 -122.53(6) . .
C46 Ge4 Ge6 Si8 106.7(2) . .
C47 Ge4 Ge6 Si8 -105.0(9) . .
Au3 Ge4 Ge6 Si8 140.03(6) . .
Au2 Ge4 Ge6 Si8 -137.79(5) . .
Ge5 Ge4 Ge6 Si8 -2.28(6) . .
Si10 Ge5 Si7 C24 -91.5(3) . .
Si9 Ge5 Si7 C24 33.0(3) . .
Ge4 Ge5 Si7 C24 150.6(3) . .
Si10 Ge5 Si7 C25 29.2(3) . .
Si9 Ge5 Si7 C25 153.7(3) . .
Ge4 Ge5 Si7 C25 -88.7(3) . .
Si10 Ge5 Si7 Si8 146.71(8) . .
Si9 Ge5 Si7 Si8 -88.80(9) . .
Ge4 Ge5 Si7 Si8 28.82(9) . .
C24 Si7 Si8 C27 85.1(4) . .
C25 Si7 Si8 C27 -34.7(4) . .
Ge5 Si7 Si8 C27 -153.6(2) . .
C24 Si7 Si8 C26 -31.3(4) . .
C25 Si7 Si8 C26 -151.1(4) . .
Ge5 Si7 Si8 C26 90.0(3) . .
C24 Si7 Si8 Ge6 -152.3(3) . .
C25 Si7 Si8 Ge6 87.9(3) . .
Ge5 Si7 Si8 Ge6 -30.96(10) . .
Si11 Ge6 Si8 C27 27.9(3) . .
Si12 Ge6 Si8 C27 -98.2(3) . .
Ge4 Ge6 Si8 C27 142.1(3) . .
Si11 Ge6 Si8 C26 147.2(2) . .
Si12 Ge6 Si8 C26 21.2(2) . .
Ge4 Ge6 Si8 C26 -98.6(2) . .
Si11 Ge6 Si8 Si7 -94.01(10) . .
Si12 Ge6 Si8 Si7 139.95(9) . .
Ge4 Ge6 Si8 Si7 20.20(9) . .
Si10 Ge5 Si9 C28 174.3(3) . .
Si7 Ge5 Si9 C28 50.3(3) . .
Ge4 Ge5 Si9 C28 -66.2(3) . .
Si10 Ge5 Si9 C29 -63.6(3) . .
Si7 Ge5 Si9 C29 172.4(3) . .
Ge4 Ge5 Si9 C29 55.9(3) . .
Si10 Ge5 Si9 C30 55.8(3) . .
Si7 Ge5 Si9 C30 -68.2(3) . .
Ge4 Ge5 Si9 C30 175.3(3) . .
Si9 Ge5 Si10 C31 43.7(4) . .
Si7 Ge5 Si10 C31 170.8(4) . .
Ge4 Ge5 Si10 C31 -74.2(4) . .
Si9 Ge5 Si10 C33 164.8(3) . .
Si7 Ge5 Si10 C33 -68.1(3) . .
Ge4 Ge5 Si10 C33 46.9(3) . .
Si9 Ge5 Si10 C32 -75.8(3) . .
Si7 Ge5 Si10 C32 51.3(3) . .
Ge4 Ge5 Si10 C32 166.2(3) . .
Si12 Ge6 Si11 C35 52.5(5) . .
Si8 Ge6 Si11 C35 -73.1(5) . .
Ge4 Ge6 Si11 C35 172.3(5) . .
Si12 Ge6 Si11 C36 -67.7(3) . .
Si8 Ge6 Si11 C36 166.7(2) . .
Ge4 Ge6 Si11 C36 52.2(3) . .
Si12 Ge6 Si11 C34 173.1(4) . .
Si8 Ge6 Si11 C34 47.4(4) . .
Ge4 Ge6 Si11 C34 -67.1(4) . .
Si11 Ge6 Si12 C38 178.4(3) . .
Si8 Ge6 Si12 C38 -55.4(3) . .
Ge4 Ge6 Si12 C38 61.6(3) . .
Si11 Ge6 Si12 C39 55.0(3) . .
Si8 Ge6 Si12 C39 -178.8(3) . .
Ge4 Ge6 Si12 C39 -61.8(3) . .
Si11 Ge6 Si12 C37 -64.5(3) . .
Si8 Ge6 Si12 C37 61.7(3) . .
Ge4 Ge6 Si12 C37 178.7(3) . .
C47 Ge4 C46 N2 -24(10) . .
Au3 Ge4 C46 N2 -32(10) . .
Au2 Ge4 C46 N2 -27(10) . .
Ge5 Ge4 C46 N2 -149(10) . .
Ge6 Ge4 C46 N2 102(10) . .
C46 Ge4 Au2 P2 -121.9(11) . .
C47 Ge4 Au2 P2 62.0(19) . .
Au3 Ge4 Au2 P2 -118.9(11) . .
Ge5 Ge4 Au2 P2 -7.4(11) . .
Ge6 Ge4 Au2 P2 124.8(11) . .
C52 C44 P2 C40 -105.9(19) . .
C45 C44 P2 C40 -70.0(7) . .
P3 C44 P2 C40 12.4(6) . .
C52 C44 P2 C42 141.9(19) . .
C45 C44 P2 C42 177.8(6) . .
P3 C44 P2 C42 -99.8(6) . .
C52 C44 P2 Au2 20.4(19) . .
C45 C44 P2 Au2 56.4(6) . .
P3 C44 P2 Au2 138.7(5) . .
Ge4 Au2 P2 C40 166.1(11) . .
Ge4 Au2 P2 C44 43.5(12) . .
Ge4 Au2 P2 C42 -74.1(12) . .
C44 P2 C40 C41 -176.9(8) . .
C42 P2 C40 C41 -65.9(9) . .
Au2 P2 C40 C41 56.8(9) . .
C40 P2 C42 C43 -50.4(9) . .
C44 P2 C42 C43 62.3(9) . .
Au2 P2 C42 C43 -174.6(8) . .
C46 Ge4 Au3 P3 -19(2) . 3_676
C47 Ge4 Au3 P3 166(3) . 3_676
Au2 Ge4 Au3 P3 165(2) . 3_676
Ge5 Ge4 Au3 P3 59(2) . 3_676
Ge6 Ge4 Au3 P3 -79(2) . 3_676
C52 C44 P3 C48 67(3) . .
C45 C44 P3 C48 98.4(17) . .
P2 C44 P3 C48 -15.0(16) . .
C52 C44 P3 C50 178(3) . .
C45 C44 P3 C50 -150.2(16) . .
P2 C44 P3 C50 96.3(16) . .
C52 C44 P3 Au3 -59(2) . 3_676
C45 C44 P3 Au3 -27.9(7) . 3_676
P2 C44 P3 Au3 -141.3(7) . 3_676
C44 P3 C48 C49 176(3) . .
C50 P3 C48 C49 63(4) . .
Au3 P3 C48 C49 -60(4) 3_676 .
C44 P3 C50 C51 -63(4) . .
C48 P3 C50 C51 53(4) . .
Au3 P3 C50 C51 177(3) 3_676 .
C46 Ge4 C47 N3 121(53) . .
Au3 Ge4 C47 N3 126(53) . .
Au2 Ge4 C47 N3 127(54) . .
Ge5 Ge4 C47 N3 -112(53) . .
Ge6 Ge4 C47 N3 -3(53) . .

loop_
_platon_squeeze_void_nr
_platon_squeeze_void_average_x
_platon_squeeze_void_average_y
_platon_squeeze_void_average_z
_platon_squeeze_void_volume
_platon_squeeze_void_count_electrons
_platon_squeeze_void_content
1 0.917 0.167 0.250 7 0 ' '
2 0.917 0.333 0.750 7 0 ' '
3 0.083 0.667 0.250 7 1 ' '
4 0.083 0.833 0.750 7 1 ' '
